data_7119053
loop_
_publ_author_name
'Daniel Fink'
'Bernhard Weibert'
'Rainer F. Winter'

_publ_section_title
;
 Redox-active tetraruthenium metallacycles: reversible release of up to
 eight electrons resulting in strong electrochromism
;
_journal_name_full Chem.Commun.
_journal_page_first 6103
_journal_volume 52
_journal_year 2016
_chemical_formula_moiety 'C140 H214 N2 O16 P8 Ru4, 7(C6 H6)'
_chemical_formula_sum 'C182 H256 N2 O16 P8 Ru4'
_chemical_formula_weight 3379.91
_space_group_crystal_system monoclinic
_space_group_IT_number 14
_space_group_name_Hall '-P 2ybc'
_space_group_name_H-M_alt 'P 1 21/c 1'
_symmetry_space_group_name_Hall '-P 2ybc'
_symmetry_space_group_name_H-M 'P 1 21/c 1'
_atom_sites_solution_hydrogens geom
_atom_sites_solution_primary direct
_audit_creation_method SHELXL-2014/7
_audit_update_record
;
2016-01-28 deposited with the CCDC.
2016-03-29 downloaded from the CCDC.
;
_cell_angle_alpha 90
_cell_angle_beta 100.029(6)
_cell_angle_gamma 90
_cell_formula_units_Z 2
_cell_length_a 16.1117(13)
_cell_length_b 26.6027(13)
_cell_length_c 21.6003(14)
_cell_measurement_reflns_used 52565
_cell_measurement_temperature 100(2)
_cell_measurement_theta_max 27.21
_cell_measurement_theta_min 1.50
_cell_volume 9116.7(11)
_computing_cell_refinement 'STOE X-AREA'
_computing_data_collection 'STOE X-AREA'
_computing_data_reduction 'STOE X-RED'
_computing_structure_refinement 'SHELXL-2014/7 (Sheldrick, 2014)'
_diffrn_ambient_temperature 100(2)
_diffrn_detector_area_resol_mean 6.67
_diffrn_measured_fraction_theta_full 0.999
_diffrn_measured_fraction_theta_max 0.976
_diffrn_measurement_device_type 'STOE IPDS 2T'
_diffrn_measurement_method 'rotation method'
_diffrn_radiation_type MoK\a
_diffrn_radiation_wavelength 0.71073
_diffrn_reflns_av_R_equivalents 0.1944
_diffrn_reflns_av_unetI/netI 0.0966
_diffrn_reflns_Laue_measured_fraction_full 0.999
_diffrn_reflns_Laue_measured_fraction_max 0.976
_diffrn_reflns_limit_h_max 20
_diffrn_reflns_limit_h_min -20
_diffrn_reflns_limit_k_max 33
_diffrn_reflns_limit_k_min -33
_diffrn_reflns_limit_l_max 27
_diffrn_reflns_limit_l_min -27
_diffrn_reflns_number 132362
_diffrn_reflns_point_group_measured_fraction_full 0.999
_diffrn_reflns_point_group_measured_fraction_max 0.976
_diffrn_reflns_theta_full 25.242
_diffrn_reflns_theta_max 27.032
_diffrn_reflns_theta_min 1.494
_exptl_absorpt_coefficient_mu 0.453
_exptl_absorpt_correction_T_max 0.8731
_exptl_absorpt_correction_T_min 0.7023
_exptl_absorpt_correction_type integration
_exptl_absorpt_process_details 'STOE X-RED32'
_exptl_crystal_colour colourless
_exptl_crystal_density_diffrn 1.231
_exptl_crystal_description block
_exptl_crystal_F_000 3572
_exptl_crystal_size_max 0.500
_exptl_crystal_size_mid 0.400
_exptl_crystal_size_min 0.300
_refine_diff_density_max 2.148
_refine_diff_density_min -1.922
_refine_diff_density_rms 0.138
_refine_ls_extinction_coef 0.0037(3)
_refine_ls_extinction_expression Fc^*^=kFc[1+0.001xFc^2^\l^3^/sin(2\q)]^-1/4^
_refine_ls_extinction_method 'SHELXL-2014/7 (Sheldrick 2014'
_refine_ls_goodness_of_fit_ref 1.067
_refine_ls_hydrogen_treatment constr
_refine_ls_matrix_type full
_refine_ls_number_parameters 982
_refine_ls_number_reflns 19507
_refine_ls_number_restraints 0
_refine_ls_restrained_S_all 1.067
_refine_ls_R_factor_all 0.1305
_refine_ls_R_factor_gt 0.0970
_refine_ls_shift/su_max 0.005
_refine_ls_shift/su_mean 0.000
_refine_ls_structure_factor_coef Fsqd
_refine_ls_weighting_details 'w=1/[\s^2^(Fo^2^)+(0.0903P)^2^+54.0436P] where P=(Fo^2^+2Fc^2^)/3'
_refine_ls_weighting_scheme calc
_refine_ls_wR_factor_gt 0.2465
_refine_ls_wR_factor_ref 0.2634
_reflns_Friedel_coverage 0.000
_reflns_Friedel_fraction_full .
_reflns_Friedel_fraction_max .
_reflns_number_gt 13352
_reflns_number_total 19507
_reflns_threshold_expression 'I > 2\s(I)'
_cod_data_source_file c6cc00936k2.cif
_cod_data_source_block added_by_encifer
_cod_database_code 7119053
_shelx_shelxl_version_number 2014/7
_shelx_space_group_comment
;
The symmetry employed for this shelxl refinement is uniquely defined
by the following loop, which should always be used as a source of
symmetry information in preference to the above space-group names.
They are only intended as comments.
;

loop_
_space_group_symop_operation_xyz
'x, y, z'
'-x, y+1/2, -z+1/2'
'-x, -y, -z'
'x, -y-1/2, z-1/2'

loop_
_atom_site_label
_atom_site_type_symbol
_atom_site_fract_x
_atom_site_fract_y
_atom_site_fract_z
_atom_site_U_iso_or_equiv
_atom_site_adp_type
_atom_site_occupancy
_atom_site_site_symmetry_order
_atom_site_calc_flag
_atom_site_refinement_flags_posn
_atom_site_refinement_flags_adp
_atom_site_refinement_flags_occupancy
_atom_site_disorder_assembly
_atom_site_disorder_group
C1 C 0.7966(5) 0.3299(3) 0.5282(3) 0.0453(17) Uani 1 1 d . . . . .
H1 H 0.7606 0.3580 0.5301 0.054 Uiso 1 1 calc R U . . .
C2 C 0.7714(5) 0.3027(3) 0.4767(3) 0.0421(16) Uani 1 1 d . . . . .
H2 H 0.8009 0.2723 0.4723 0.050 Uiso 1 1 calc R U . . .
C3 C 0.7007(5) 0.3162(3) 0.4258(3) 0.0420(16) Uani 1 1 d . . . . .
C4 C 0.6992(5) 0.3005(3) 0.3643(3) 0.0441(17) Uani 1 1 d . . . . .
H4 H 0.7432 0.2794 0.3553 0.053 Uiso 1 1 calc R U . . .
C5 C 0.6354(5) 0.3145(3) 0.3156(4) 0.0447(17) Uani 1 1 d . . . . .
H5 H 0.6369 0.3029 0.2742 0.054 Uiso 1 1 calc R U . . .
C6 C 0.5694(4) 0.3451(3) 0.3259(3) 0.0402(16) Uani 1 1 d . . . . .
C7 C 0.5694(5) 0.3604(3) 0.3877(4) 0.0490(18) Uani 1 1 d . . . . .
H7 H 0.5247 0.3809 0.3967 0.059 Uiso 1 1 calc R U . . .
C8 C 0.6336(5) 0.3461(3) 0.4364(3) 0.0461(18) Uani 1 1 d . . . . .
H8 H 0.6315 0.3570 0.4780 0.055 Uiso 1 1 calc R U . . .
C9 C 0.5013(5) 0.3573(3) 0.2722(3) 0.0438(17) Uani 1 1 d . . . . .
H9 H 0.5043 0.3405 0.2338 0.053 Uiso 1 1 calc R U . . .
C10 C 0.4364(5) 0.3889(3) 0.2708(3) 0.0401(16) Uani 1 1 d . . . . .
H10 H 0.4370 0.4066 0.3091 0.048 Uiso 1 1 calc R U . . .
C11 C 0.3668(5) 0.3566(3) 0.1570(4) 0.0478(18) Uani 1 1 d . . . . .
C12 C 0.5310(5) 0.4464(3) 0.1552(4) 0.0499(18) Uani 1 1 d . . . . .
H12 H 0.5514 0.4275 0.1950 0.060 Uiso 1 1 calc R U . . .
C13 C 0.5316(6) 0.4083(4) 0.1021(5) 0.064(2) Uani 1 1 d . . . . .
H13A H 0.5174 0.4255 0.0614 0.096 Uiso 1 1 calc R U . . .
H13B H 0.4899 0.3820 0.1049 0.096 Uiso 1 1 calc R U . . .
H13C H 0.5877 0.3932 0.1059 0.096 Uiso 1 1 calc R U . . .
C14 C 0.5980(6) 0.4875(4) 0.1518(5) 0.064(2) Uani 1 1 d . . . . .
H14A H 0.6519 0.4716 0.1485 0.096 Uiso 1 1 calc R U . . .
H14B H 0.6048 0.5081 0.1899 0.096 Uiso 1 1 calc R U . . .
H14C H 0.5798 0.5087 0.1149 0.096 Uiso 1 1 calc R U . . .
C15 C 0.4425(5) 0.5274(3) 0.2051(4) 0.0506(19) Uani 1 1 d . . . . .
H15 H 0.4863 0.5460 0.1866 0.061 Uiso 1 1 calc R U . . .
C16 C 0.4805(7) 0.5165(4) 0.2740(4) 0.065(2) Uani 1 1 d . . . . .
H16A H 0.4390 0.4989 0.2942 0.097 Uiso 1 1 calc R U . . .
H16B H 0.4962 0.5482 0.2960 0.097 Uiso 1 1 calc R U . . .
H16C H 0.5308 0.4954 0.2757 0.097 Uiso 1 1 calc R U . . .
C17 C 0.3664(6) 0.5627(3) 0.2013(5) 0.060(2) Uani 1 1 d . . . . .
H17A H 0.3279 0.5496 0.2279 0.090 Uiso 1 1 calc R U . . .
H17B H 0.3370 0.5647 0.1576 0.090 Uiso 1 1 calc R U . . .
H17C H 0.3858 0.5962 0.2159 0.090 Uiso 1 1 calc R U . . .
C18 C 0.3668(5) 0.4893(3) 0.0829(4) 0.0462(17) Uani 1 1 d . . . . .
H18 H 0.3140 0.5055 0.0916 0.055 Uiso 1 1 calc R U . . .
C19 C 0.4110(6) 0.5304(4) 0.0503(4) 0.061(2) Uani 1 1 d . . . . .
H19A H 0.4575 0.5155 0.0327 0.091 Uiso 1 1 calc R U . . .
H19B H 0.4333 0.5563 0.0811 0.091 Uiso 1 1 calc R U . . .
H19C H 0.3705 0.5457 0.0165 0.091 Uiso 1 1 calc R U . . .
C20 C 0.3364(6) 0.4465(3) 0.0363(4) 0.055(2) Uani 1 1 d . . . . .
H20A H 0.2970 0.4600 0.0005 0.083 Uiso 1 1 calc R U . . .
H20B H 0.3078 0.4208 0.0574 0.083 Uiso 1 1 calc R U . . .
H20C H 0.3849 0.4315 0.0215 0.083 Uiso 1 1 calc R U . . .
C21 C 0.3008(6) 0.2889(3) 0.2796(5) 0.065(3) Uani 1 1 d . . . . .
H21 H 0.3432 0.2820 0.2519 0.078 Uiso 1 1 calc R U . . .
C22 C 0.3530(6) 0.2954(4) 0.3460(5) 0.067(3) Uani 1 1 d . . . . .
H22A H 0.3150 0.2972 0.3767 0.101 Uiso 1 1 calc R U . . .
H22B H 0.3860 0.3265 0.3476 0.101 Uiso 1 1 calc R U . . .
H22C H 0.3911 0.2667 0.3558 0.101 Uiso 1 1 calc R U . . .
C23 C 0.2469(8) 0.2418(4) 0.2759(7) 0.102(4) Uani 1 1 d . . . . .
H23A H 0.2832 0.2124 0.2871 0.153 Uiso 1 1 calc R U . . .
H23B H 0.2159 0.2378 0.2329 0.153 Uiso 1 1 calc R U . . .
H23C H 0.2070 0.2447 0.3051 0.153 Uiso 1 1 calc R U . . .
C24 C 0.1548(5) 0.3273(3) 0.1942(4) 0.0512(19) Uani 1 1 d . . . . .
H24 H 0.1323 0.2973 0.2137 0.061 Uiso 1 1 calc R U . . .
C25 C 0.1783(7) 0.3103(4) 0.1322(4) 0.068(3) Uani 1 1 d . . . . .
H25A H 0.1276 0.2990 0.1038 0.102 Uiso 1 1 calc R U . . .
H25B H 0.2186 0.2824 0.1400 0.102 Uiso 1 1 calc R U . . .
H25C H 0.2039 0.3383 0.1130 0.102 Uiso 1 1 calc R U . . .
C26 C 0.0827(6) 0.3649(3) 0.1793(5) 0.061(2) Uani 1 1 d . . . . .
H26A H 0.1023 0.3948 0.1593 0.092 Uiso 1 1 calc R U . . .
H26B H 0.0637 0.3748 0.2182 0.092 Uiso 1 1 calc R U . . .
H26C H 0.0358 0.3495 0.1506 0.092 Uiso 1 1 calc R U . . .
C27 C 0.2016(5) 0.3780(4) 0.3143(4) 0.057(2) Uani 1 1 d . . . . .
H27 H 0.1643 0.4052 0.2931 0.069 Uiso 1 1 calc R U . . .
C28 C 0.2620(6) 0.4051(4) 0.3651(4) 0.066(3) Uani 1 1 d . . . . .
H28A H 0.2303 0.4282 0.3876 0.099 Uiso 1 1 calc R U . . .
H28B H 0.3030 0.4241 0.3459 0.099 Uiso 1 1 calc R U . . .
H28C H 0.2917 0.3805 0.3947 0.099 Uiso 1 1 calc R U . . .
C29 C 0.1421(6) 0.3440(4) 0.3431(5) 0.074(3) Uani 1 1 d . . . . .
H29A H 0.1734 0.3150 0.3630 0.111 Uiso 1 1 calc R U . . .
H29B H 0.0966 0.3323 0.3100 0.111 Uiso 1 1 calc R U . . .
H29C H 0.1180 0.3629 0.3747 0.111 Uiso 1 1 calc R U . . .
C30 C 0.2175(5) 0.4718(3) 0.2002(3) 0.0417(16) Uani 1 1 d . . . . .
C31 C 0.1463(5) 0.5060(3) 0.2023(3) 0.0416(16) Uani 1 1 d . . . . .
C32 C 0.1473(5) 0.5388(3) 0.2532(4) 0.0434(16) Uani 1 1 d . . . . .
H32 H 0.1933 0.5384 0.2873 0.052 Uiso 1 1 calc R U . . .
C33 C 0.0813(5) 0.5715(3) 0.2533(3) 0.0403(16) Uani 1 1 d . . . . .
C34 C 0.0129(5) 0.5719(3) 0.2042(4) 0.0426(16) Uani 1 1 d . . . . .
H34 H -0.0315 0.5953 0.2045 0.051 Uiso 1 1 calc R U . . .
C35 C 0.0093(5) 0.5381(3) 0.1548(3) 0.0464(18) Uani 1 1 d . . . . .
C36 C 0.0771(5) 0.5057(3) 0.1528(4) 0.0441(17) Uani 1 1 d . . . . .
H36 H 0.0763 0.4835 0.1182 0.053 Uiso 1 1 calc R U . . .
C37 C -0.0909(5) 0.5870(3) 0.0823(4) 0.0507(19) Uani 1 1 d . . . . .
C38 C -0.0375(6) 0.6192(4) 0.0592(5) 0.062(2) Uani 1 1 d . . . . .
H38 H 0.0187 0.6092 0.0575 0.074 Uiso 1 1 calc R U . . .
C39 C -0.0660(6) 0.6668(4) 0.0380(5) 0.067(3) Uani 1 1 d . . . . .
H39 H -0.0284 0.6895 0.0230 0.080 Uiso 1 1 calc R U . . .
C40 C -0.1496(5) 0.6815(3) 0.0385(4) 0.0513(19) Uani 1 1 d . . . . .
C41 C -0.2017(5) 0.6490(3) 0.0615(4) 0.053(2) Uani 1 1 d . . . . .
H41 H -0.2582 0.6587 0.0626 0.064 Uiso 1 1 calc R U . . .
C42 C -0.1735(5) 0.6016(3) 0.0836(4) 0.054(2) Uani 1 1 d . . . . .
H42 H -0.2107 0.5793 0.0996 0.065 Uiso 1 1 calc R U . . .
C43 C -0.2561(5) 0.7423(3) 0.0066(4) 0.056(2) Uani 1 1 d . . . . .
H43A H -0.2866 0.7231 -0.0290 0.084 Uiso 1 1 calc R U . . .
H43B H -0.2618 0.7783 -0.0026 0.084 Uiso 1 1 calc R U . . .
H43C H -0.2795 0.7347 0.0445 0.084 Uiso 1 1 calc R U . . .
C44 C -0.0924(5) 0.4939(3) 0.0735(4) 0.0468(18) Uani 1 1 d . . . . .
C45 C -0.1290(6) 0.4942(4) 0.0104(4) 0.058(2) Uani 1 1 d . . . . .
H45 H -0.1315 0.5241 -0.0138 0.070 Uiso 1 1 calc R U . . .
C46 C -0.1638(6) 0.4470(4) -0.0179(4) 0.066(3) Uani 1 1 d . . . . .
H46 H -0.1909 0.4464 -0.0607 0.080 Uiso 1 1 calc R U . . .
C47 C -0.1575(6) 0.4044(4) 0.0163(5) 0.066(3) Uani 1 1 d . . . . .
C48 C -0.1180(6) 0.4039(4) 0.0759(5) 0.063(2) Uani 1 1 d . . . . .
H48 H -0.1100 0.3731 0.0983 0.076 Uiso 1 1 calc R U . . .
C49 C -0.0886(6) 0.4482(3) 0.1053(5) 0.060(2) Uani 1 1 d . . . . .
H49 H -0.0650 0.4474 0.1488 0.073 Uiso 1 1 calc R U . . .
C50 C -0.2335(9) 0.3553(5) -0.0661(6) 0.098(4) Uani 1 1 d . . . . .
H50A H -0.2007 0.3711 -0.0950 0.147 Uiso 1 1 calc R U . . .
H50B H -0.2862 0.3739 -0.0670 0.147 Uiso 1 1 calc R U . . .
H50C H -0.2464 0.3205 -0.0791 0.147 Uiso 1 1 calc R U . . .
C51 C 0.0853(5) 0.6078(3) 0.3068(3) 0.0404(16) Uani 1 1 d . . . . .
C52 C 0.0705(5) 0.7321(3) 0.4205(3) 0.0420(17) Uani 1 1 d . . . . .
C53 C 0.2815(6) 0.6763(3) 0.3118(4) 0.053(2) Uani 1 1 d . . . . .
C54 C 0.3346(5) 0.6453(3) 0.3642(4) 0.053(2) Uani 1 1 d . . . . .
H54A H 0.3684 0.6207 0.3456 0.079 Uiso 1 1 calc R U . . .
H54B H 0.2973 0.6276 0.3882 0.079 Uiso 1 1 calc R U . . .
H54C H 0.3721 0.6677 0.3923 0.079 Uiso 1 1 calc R U . . .
C55 C 0.3394(6) 0.7049(3) 0.2741(4) 0.060(2) Uani 1 1 d . . . . .
H55A H 0.3736 0.7292 0.3015 0.089 Uiso 1 1 calc R U . . .
H55B H 0.3050 0.7226 0.2389 0.089 Uiso 1 1 calc R U . . .
H55C H 0.3766 0.6809 0.2578 0.089 Uiso 1 1 calc R U . . .
C56 C 0.2441(6) 0.7752(3) 0.3783(5) 0.063(2) Uani 1 1 d . . . . .
C57 C 0.3283(6) 0.7658(4) 0.4231(5) 0.068(3) Uani 1 1 d . . . . .
H57A H 0.3737 0.7622 0.3985 0.103 Uiso 1 1 calc R U . . .
H57B H 0.3240 0.7350 0.4472 0.103 Uiso 1 1 calc R U . . .
H57C H 0.3407 0.7943 0.4521 0.103 Uiso 1 1 calc R U . . .
C58 C 0.2531(6) 0.8214(3) 0.3400(5) 0.065(2) Uani 1 1 d . . . . .
H58A H 0.2673 0.8502 0.3682 0.097 Uiso 1 1 calc R U . . .
H58B H 0.1999 0.8279 0.3116 0.097 Uiso 1 1 calc R U . . .
H58C H 0.2980 0.8161 0.3154 0.097 Uiso 1 1 calc R U . . .
C59 C 0.1419(6) 0.7423(3) 0.2605(4) 0.0523(19) Uani 1 1 d . . . . .
H59A H 0.1790 0.7686 0.2466 0.063 Uiso 1 1 calc R U . . .
C60 C 0.1218(6) 0.7039(4) 0.2069(4) 0.063(2) Uani 1 1 d . . . . .
H60A H 0.1741 0.6878 0.1999 0.094 Uiso 1 1 calc R U . . .
H60B H 0.0952 0.7211 0.1684 0.094 Uiso 1 1 calc R U . . .
H60C H 0.0833 0.6784 0.2182 0.094 Uiso 1 1 calc R U . . .
C61 C 0.0605(6) 0.7685(4) 0.2705(5) 0.069(3) Uani 1 1 d . . . . .
H61A H 0.0359 0.7865 0.2322 0.103 Uiso 1 1 calc R U . . .
H61B H 0.0732 0.7923 0.3055 0.103 Uiso 1 1 calc R U . . .
H61C H 0.0204 0.7432 0.2803 0.103 Uiso 1 1 calc R U . . .
C62 C 0.0433(6) 0.5550(3) 0.4603(4) 0.060(2) Uani 1 1 d . . . . .
H62 H 0.0170 0.5423 0.4960 0.072 Uiso 1 1 calc R U . . .
C63 C 0.1406(7) 0.5445(4) 0.4781(5) 0.075(3) Uani 1 1 d . . . . .
H63A H 0.1498 0.5090 0.4890 0.113 Uiso 1 1 calc R U . . .
H63B H 0.1647 0.5654 0.5142 0.113 Uiso 1 1 calc R U . . .
H63C H 0.1679 0.5527 0.4422 0.113 Uiso 1 1 calc R U . . .
C64 C 0.0067(8) 0.5245(3) 0.4033(5) 0.079(3) Uani 1 1 d . . . . .
H64A H 0.0211 0.5403 0.3655 0.118 Uiso 1 1 calc R U . . .
H64B H -0.0547 0.5229 0.3996 0.118 Uiso 1 1 calc R U . . .
H64C H 0.0300 0.4904 0.4076 0.118 Uiso 1 1 calc R U . . .
C65 C -0.0891(6) 0.6269(3) 0.4153(5) 0.058(2) Uani 1 1 d . . . . .
H65 H -0.0927 0.6060 0.3764 0.069 Uiso 1 1 calc R U . . .
C66 C -0.1537(7) 0.6040(4) 0.4527(5) 0.077(3) Uani 1 1 d . . . . .
H66A H -0.1609 0.6267 0.4871 0.115 Uiso 1 1 calc R U . . .
H66B H -0.1333 0.5713 0.4699 0.115 Uiso 1 1 calc R U . . .
H66C H -0.2080 0.5996 0.4246 0.115 Uiso 1 1 calc R U . . .
C67 C -0.1172(6) 0.6793(3) 0.3931(5) 0.060(2) Uani 1 1 d . . . . .
H67A H -0.1730 0.6774 0.3664 0.089 Uiso 1 1 calc R U . . .
H67B H -0.0767 0.6935 0.3690 0.089 Uiso 1 1 calc R U . . .
H67C H -0.1202 0.7006 0.4296 0.089 Uiso 1 1 calc R U . . .
C68 C 0.0174(6) 0.6387(3) 0.5383(4) 0.059(2) Uani 1 1 d . . . . .
H68 H -0.0357 0.6224 0.5461 0.070 Uiso 1 1 calc R U . . .
C69 C 0.0043(6) 0.6952(3) 0.5489(4) 0.054(2) Uani 1 1 d . . . . .
H69A H -0.0007 0.7010 0.5929 0.082 Uiso 1 1 calc R U . . .
H69B H -0.0473 0.7065 0.5215 0.082 Uiso 1 1 calc R U . . .
H69C H 0.0526 0.7141 0.5390 0.082 Uiso 1 1 calc R U . . .
C70 C 0.0851(6) 0.6173(4) 0.5876(4) 0.065(2) Uani 1 1 d . . . . .
H70A H 0.1397 0.6316 0.5828 0.098 Uiso 1 1 calc R U . . .
H70B H 0.0868 0.5807 0.5828 0.098 Uiso 1 1 calc R U . . .
H70C H 0.0732 0.6256 0.6294 0.098 Uiso 1 1 calc R U . . .
C71 C 0.4531(6) 0.3183(4) 0.5236(5) 0.069(3) Uani 1 1 d . . . . .
H71 H 0.4727 0.3070 0.4870 0.082 Uiso 1 1 calc R U . . .
C72 C 0.4336(6) 0.3670(4) 0.5294(5) 0.070(3) Uani 1 1 d . . . . .
H72 H 0.4372 0.3896 0.4959 0.084 Uiso 1 1 calc R U . . .
C73 C 0.4085(7) 0.3847(4) 0.5829(6) 0.073(3) Uani 1 1 d . . . . .
H73 H 0.3983 0.4195 0.5876 0.088 Uiso 1 1 calc R U . . .
C74 C 0.3982(7) 0.3514(4) 0.6299(5) 0.074(3) Uani 1 1 d . . . . .
H74 H 0.3786 0.3630 0.6664 0.089 Uiso 1 1 calc R U . . .
C75 C 0.4165(7) 0.3011(4) 0.6237(5) 0.071(3) Uani 1 1 d . . . . .
H75 H 0.4095 0.2781 0.6560 0.085 Uiso 1 1 calc R U . . .
C76 C 0.4444(6) 0.2842(4) 0.5718(5) 0.062(2) Uani 1 1 d . . . . .
H76 H 0.4579 0.2497 0.5680 0.074 Uiso 1 1 calc R U . . .
C77 C -0.4161(9) 0.8677(5) 0.6020(8) 0.097(5) Uani 1 1 d . . . . .
H77 H -0.3771 0.8903 0.5886 0.116 Uiso 1 1 calc R U . . .
C78 C -0.4225(7) 0.8651(4) 0.6616(6) 0.077(3) Uani 1 1 d . . . . .
H78 H -0.3885 0.8866 0.6907 0.093 Uiso 1 1 calc R U . . .
C79 C -0.4763(7) 0.8327(4) 0.6834(6) 0.076(3) Uani 1 1 d . . . . .
H79 H -0.4794 0.8315 0.7269 0.092 Uiso 1 1 calc R U . . .
C80 C -0.5246(8) 0.8027(4) 0.6423(7) 0.088(4) Uani 1 1 d . . . . .
H80 H -0.5621 0.7800 0.6573 0.105 Uiso 1 1 calc R U . . .
C81 C -0.5218(9) 0.8035(5) 0.5789(7) 0.098(4) Uani 1 1 d . . . . .
H81 H -0.5563 0.7818 0.5504 0.117 Uiso 1 1 calc R U . . .
C82 C -0.4668(13) 0.8371(7) 0.5582(6) 0.116(6) Uani 1 1 d . . . . .
H82 H -0.4636 0.8393 0.5147 0.140 Uiso 1 1 calc R U . . .
C83 C -0.1806(8) 0.5020(6) 0.2501(7) 0.096(4) Uani 1 1 d . . . . .
H83 H -0.1452 0.5146 0.2228 0.115 Uiso 1 1 calc R U . . .
C84 C -0.2192(11) 0.5345(6) 0.2872(10) 0.132(7) Uani 1 1 d . . . . .
H84 H -0.2122 0.5699 0.2861 0.159 Uiso 1 1 calc R U . . .
C85 C -0.2732(8) 0.5094(9) 0.3296(8) 0.127(7) Uani 1 1 d . . . . .
H85 H -0.3008 0.5281 0.3575 0.153 Uiso 1 1 calc R U . . .
C86 C -0.2796(9) 0.4580(8) 0.3249(7) 0.111(5) Uani 1 1 d . . . . .
H86 H -0.3127 0.4407 0.3505 0.134 Uiso 1 1 calc R U . . .
C87 C -0.2426(9) 0.4322(6) 0.2873(7) 0.098(4) Uani 1 1 d . . . . .
H87 H -0.2510 0.3969 0.2841 0.118 Uiso 1 1 calc R U . . .
C88 C -0.1944(8) 0.4539(6) 0.2539(7) 0.097(4) Uani 1 1 d . . . . .
H88 H -0.1656 0.4326 0.2294 0.116 Uiso 1 1 calc R U . . .
C89 C 0.5175(10) 0.4860(4) 0.4429(5) 0.088(4) Uani 1 1 d . . . . .
H89 H 0.5291 0.4757 0.4032 0.105 Uiso 1 1 calc R U . . .
C90 C 0.4429(9) 0.5062(4) 0.4469(5) 0.079(3) Uani 1 1 d . . . . .
H90 H 0.4026 0.5113 0.4097 0.095 Uiso 1 1 calc R U . . .
C91 C 0.4234(9) 0.5200(4) 0.5050(6) 0.087(3) Uani 1 1 d . . . . .
H91 H 0.3695 0.5333 0.5079 0.104 Uiso 1 1 calc R U . . .
N1 N -0.0625(4) 0.5392(2) 0.1049(3) 0.0510(17) Uani 1 1 d . . . . .
O1 O 0.3856(4) 0.3232(2) 0.1255(3) 0.0578(15) Uani 1 1 d . . . . .
O2 O 0.2769(3) 0.46763(18) 0.2478(2) 0.0423(11) Uani 1 1 d . . . . .
O3 O 0.2204(3) 0.44478(18) 0.1512(2) 0.0424(11) Uani 1 1 d . . . . .
O4 O -0.1895(5) 0.3559(3) -0.0085(4) 0.086(2) Uani 1 1 d . . . . .
O5 O -0.1696(4) 0.7288(2) 0.0166(3) 0.0621(16) Uani 1 1 d . . . . .
O6 O 0.1469(3) 0.60454(18) 0.3517(2) 0.0404(11) Uani 1 1 d . . . . .
O7 O 0.0304(3) 0.64165(19) 0.3072(2) 0.0422(11) Uani 1 1 d . . . . .
O8 O 0.0471(4) 0.7711(2) 0.4340(3) 0.0507(13) Uani 1 1 d . . . . .
P1 P 0.42192(13) 0.46728(7) 0.16051(9) 0.0407(4) Uani 1 1 d . . . . .
P2 P 0.24911(14) 0.34951(8) 0.24989(10) 0.0468(5) Uani 1 1 d . . . . .
P3 P 0.19839(13) 0.71687(7) 0.33726(10) 0.0447(5) Uani 1 1 d . . . . .
P4 P 0.02231(14) 0.62429(7) 0.45461(10) 0.0450(5) Uani 1 1 d . . . . .
Ru1 Ru 0.11012(4) 0.67227(2) 0.39723(3) 0.03846(18) Uani 1 1 d . . . . .
Ru2 Ru 0.33757(4) 0.40645(2) 0.20358(3) 0.03911(18) Uani 1 1 d . . . . .

loop_
_atom_site_aniso_label
_atom_site_aniso_U_11
_atom_site_aniso_U_22
_atom_site_aniso_U_33
_atom_site_aniso_U_23
_atom_site_aniso_U_13
_atom_site_aniso_U_12
C1 0.061(5) 0.039(4) 0.038(4) -0.003(3) 0.014(3) 0.005(3)
C2 0.049(4) 0.044(4) 0.031(4) 0.001(3) 0.000(3) -0.001(3)
C3 0.049(4) 0.040(4) 0.034(4) -0.002(3) 0.000(3) 0.002(3)
C4 0.052(4) 0.043(4) 0.035(4) -0.007(3) 0.003(3) 0.000(3)
C5 0.056(5) 0.043(4) 0.034(4) 0.001(3) 0.005(3) 0.000(3)
C6 0.039(4) 0.048(4) 0.032(4) 0.005(3) 0.001(3) 0.003(3)
C7 0.053(5) 0.052(4) 0.042(4) -0.002(3) 0.008(3) 0.011(4)
C8 0.053(4) 0.054(4) 0.031(4) 0.003(3) 0.005(3) 0.008(4)
C9 0.056(4) 0.041(4) 0.033(4) 0.006(3) 0.004(3) 0.008(3)
C10 0.049(4) 0.041(4) 0.028(3) 0.007(3) 0.000(3) 0.001(3)
C11 0.053(5) 0.042(4) 0.046(4) -0.002(3) 0.004(4) -0.010(3)
C12 0.051(4) 0.051(5) 0.047(4) 0.007(4) 0.008(4) 0.005(4)
C13 0.057(5) 0.064(6) 0.075(6) 0.006(5) 0.019(5) 0.011(4)
C14 0.056(5) 0.079(6) 0.058(6) 0.001(5) 0.009(4) -0.009(5)
C15 0.058(5) 0.047(4) 0.046(4) -0.003(3) 0.007(4) -0.005(4)
C16 0.087(7) 0.057(5) 0.045(5) -0.004(4) -0.003(4) -0.011(5)
C17 0.078(6) 0.042(4) 0.062(6) -0.001(4) 0.015(5) 0.000(4)
C18 0.051(4) 0.047(4) 0.039(4) 0.005(3) 0.003(3) 0.005(3)
C19 0.059(5) 0.068(6) 0.056(5) 0.018(4) 0.011(4) -0.002(4)
C20 0.068(5) 0.062(5) 0.032(4) -0.001(4) -0.001(4) 0.004(4)
C21 0.067(6) 0.042(5) 0.083(7) 0.024(4) 0.001(5) -0.002(4)
C22 0.051(5) 0.076(6) 0.074(6) 0.030(5) 0.007(4) 0.005(4)
C23 0.096(9) 0.065(7) 0.134(12) 0.031(7) -0.010(8) 0.002(6)
C24 0.056(5) 0.036(4) 0.061(5) 0.001(4) 0.009(4) -0.005(3)
C25 0.077(6) 0.070(6) 0.053(5) -0.009(5) -0.001(5) -0.016(5)
C26 0.054(5) 0.052(5) 0.071(6) 0.015(4) -0.007(4) -0.007(4)
C27 0.049(5) 0.075(6) 0.050(5) 0.008(4) 0.014(4) 0.001(4)
C28 0.070(6) 0.097(8) 0.032(4) 0.003(4) 0.010(4) 0.006(5)
C29 0.060(6) 0.098(8) 0.067(6) 0.020(6) 0.019(5) -0.005(5)
C30 0.049(4) 0.038(4) 0.036(4) -0.009(3) 0.002(3) 0.000(3)
C31 0.044(4) 0.041(4) 0.035(4) -0.005(3) -0.006(3) 0.000(3)
C32 0.048(4) 0.042(4) 0.038(4) -0.001(3) 0.000(3) 0.002(3)
C33 0.048(4) 0.038(4) 0.034(4) -0.003(3) 0.005(3) 0.002(3)
C34 0.046(4) 0.034(4) 0.046(4) -0.001(3) -0.001(3) -0.001(3)
C35 0.056(5) 0.045(4) 0.031(4) 0.002(3) -0.012(3) 0.002(3)
C36 0.050(4) 0.039(4) 0.038(4) -0.001(3) -0.007(3) 0.002(3)
C37 0.053(5) 0.044(4) 0.050(5) 0.001(3) -0.005(4) -0.007(4)
C38 0.049(5) 0.068(6) 0.065(6) 0.023(5) 0.001(4) 0.010(4)
C39 0.050(5) 0.058(5) 0.095(8) 0.029(5) 0.018(5) 0.006(4)
C40 0.054(5) 0.042(4) 0.053(5) 0.011(4) -0.004(4) 0.003(4)
C41 0.043(4) 0.059(5) 0.055(5) 0.002(4) 0.005(4) 0.002(4)
C42 0.050(5) 0.057(5) 0.053(5) 0.005(4) 0.001(4) 0.000(4)
C43 0.056(5) 0.055(5) 0.052(5) 0.000(4) -0.004(4) 0.013(4)
C44 0.046(4) 0.052(4) 0.040(4) -0.010(3) 0.000(3) 0.004(3)
C45 0.061(5) 0.066(6) 0.046(5) 0.001(4) 0.001(4) 0.019(4)
C46 0.052(5) 0.100(8) 0.041(5) -0.027(5) -0.010(4) 0.019(5)
C47 0.045(5) 0.057(5) 0.088(7) -0.002(5) -0.008(5) 0.005(4)
C48 0.055(5) 0.057(5) 0.075(6) -0.007(5) 0.002(5) -0.016(4)
C49 0.064(6) 0.056(5) 0.060(5) -0.011(4) 0.007(4) -0.010(4)
C50 0.111(10) 0.095(9) 0.074(8) -0.025(7) -0.021(7) 0.026(8)
C51 0.054(4) 0.038(4) 0.028(3) 0.002(3) 0.004(3) 0.000(3)
C52 0.051(4) 0.045(4) 0.026(3) 0.001(3) -0.003(3) -0.011(3)
C53 0.058(5) 0.055(5) 0.049(5) 0.010(4) 0.014(4) 0.005(4)
C54 0.049(5) 0.051(5) 0.058(5) 0.008(4) 0.006(4) 0.006(4)
C55 0.063(5) 0.058(5) 0.059(5) 0.005(4) 0.012(4) -0.001(4)
C56 0.061(5) 0.044(5) 0.079(7) 0.005(4) 0.002(5) -0.013(4)
C57 0.082(7) 0.053(5) 0.066(6) -0.005(5) 0.000(5) -0.021(5)
C58 0.070(6) 0.045(5) 0.080(7) 0.001(4) 0.014(5) -0.005(4)
C59 0.061(5) 0.047(4) 0.050(5) 0.009(4) 0.012(4) 0.003(4)
C60 0.069(6) 0.061(5) 0.053(5) 0.012(4) -0.006(4) -0.005(4)
C61 0.067(6) 0.069(6) 0.066(6) 0.024(5) 0.002(5) 0.019(5)
C62 0.083(6) 0.042(4) 0.059(5) 0.009(4) 0.025(5) 0.002(4)
C63 0.113(9) 0.050(5) 0.067(6) 0.024(5) 0.029(6) 0.028(5)
C64 0.146(11) 0.041(5) 0.058(6) -0.005(4) 0.042(7) -0.017(6)
C65 0.057(5) 0.056(5) 0.060(5) 0.002(4) 0.011(4) -0.011(4)
C66 0.070(6) 0.082(7) 0.078(7) 0.007(6) 0.010(5) -0.023(5)
C67 0.050(5) 0.063(5) 0.066(6) 0.004(4) 0.008(4) 0.004(4)
C68 0.075(6) 0.053(5) 0.048(5) 0.002(4) 0.012(4) -0.003(4)
C69 0.071(6) 0.045(4) 0.050(5) -0.003(4) 0.020(4) -0.003(4)
C70 0.079(6) 0.070(6) 0.044(5) 0.001(4) 0.002(4) 0.000(5)
C71 0.066(6) 0.070(6) 0.069(6) -0.002(5) 0.011(5) -0.013(5)
C72 0.070(6) 0.061(6) 0.077(7) 0.017(5) 0.011(5) -0.002(5)
C73 0.075(7) 0.056(6) 0.088(8) 0.000(5) 0.011(6) -0.001(5)
C74 0.082(7) 0.080(7) 0.059(6) 0.002(5) 0.005(5) -0.006(6)
C75 0.078(7) 0.063(6) 0.068(6) 0.012(5) 0.001(5) -0.013(5)
C76 0.060(5) 0.057(5) 0.065(6) -0.001(4) -0.001(4) -0.015(4)
C77 0.112(10) 0.062(7) 0.134(13) 0.027(8) 0.071(10) 0.020(7)
C78 0.066(6) 0.070(7) 0.089(8) 0.000(6) -0.002(6) 0.009(5)
C79 0.079(7) 0.075(7) 0.075(7) 0.003(6) 0.016(6) 0.015(6)
C80 0.076(7) 0.068(7) 0.119(11) 0.005(7) 0.020(7) -0.003(6)
C81 0.109(10) 0.073(8) 0.097(10) -0.022(7) -0.024(8) 0.037(7)
C82 0.183(17) 0.110(12) 0.062(8) 0.031(8) 0.038(9) 0.084(12)
C83 0.078(8) 0.103(10) 0.103(10) -0.011(8) 0.007(7) -0.030(7)
C84 0.115(13) 0.095(11) 0.165(17) -0.021(11) -0.036(12) -0.025(10)
C85 0.056(7) 0.189(18) 0.124(13) -0.078(13) -0.018(8) 0.024(10)
C86 0.083(9) 0.188(18) 0.059(8) 0.013(10) 0.001(7) -0.008(11)
C87 0.089(9) 0.108(10) 0.094(10) 0.032(8) 0.004(8) 0.002(8)
C88 0.083(8) 0.095(10) 0.108(10) 0.002(8) 0.007(7) -0.015(7)
C89 0.148(12) 0.064(7) 0.053(6) -0.005(5) 0.021(7) -0.010(7)
C90 0.106(9) 0.070(7) 0.056(6) 0.000(5) -0.001(6) -0.020(6)
C91 0.128(10) 0.061(6) 0.070(7) 0.002(5) 0.014(7) 0.001(6)
N1 0.052(4) 0.045(4) 0.046(4) 0.000(3) -0.021(3) -0.001(3)
O1 0.066(4) 0.053(3) 0.053(3) -0.013(3) 0.007(3) 0.006(3)
O2 0.048(3) 0.040(3) 0.036(3) -0.002(2) -0.002(2) 0.007(2)
O3 0.057(3) 0.037(3) 0.030(2) -0.005(2) -0.001(2) 0.005(2)
O4 0.078(5) 0.066(4) 0.099(6) -0.006(4) -0.027(4) 0.007(4)
O5 0.054(3) 0.052(3) 0.079(4) 0.018(3) 0.011(3) 0.011(3)
O6 0.048(3) 0.035(2) 0.035(3) -0.002(2) -0.001(2) 0.002(2)
O7 0.047(3) 0.043(3) 0.034(3) -0.004(2) 0.000(2) 0.002(2)
O8 0.063(4) 0.038(3) 0.049(3) -0.004(2) 0.007(3) 0.008(3)
P1 0.0485(11) 0.0401(10) 0.0313(9) 0.0014(7) 0.0007(8) 0.0005(8)
P2 0.0512(12) 0.0437(11) 0.0449(11) 0.0068(9) 0.0066(9) 0.0009(9)
P3 0.0520(11) 0.0393(10) 0.0409(10) 0.0061(8) 0.0025(8) -0.0003(8)
P4 0.0575(12) 0.0369(10) 0.0407(11) 0.0021(8) 0.0085(9) -0.0005(9)
Ru1 0.0485(3) 0.0330(3) 0.0316(3) 0.0000(2) 0.0006(2) 0.0016(2)
Ru2 0.0471(3) 0.0367(3) 0.0321(3) 0.0003(2) 0.0030(2) 0.0029(2)

loop_
_atom_type_symbol
_atom_type_description
_atom_type_scat_dispersion_real
_atom_type_scat_dispersion_imag
_atom_type_scat_source
C C 0.0033 0.0016 'International Tables Vol C Tables 4.2.6.8 and 6.1.1.4'
H H 0.0000 0.0000 'International Tables Vol C Tables 4.2.6.8 and 6.1.1.4'
N N 0.0061 0.0033 'International Tables Vol C Tables 4.2.6.8 and 6.1.1.4'
O O 0.0106 0.0060 'International Tables Vol C Tables 4.2.6.8 and 6.1.1.4'
P P 0.1023 0.0942 'International Tables Vol C Tables 4.2.6.8 and 6.1.1.4'
Ru Ru -1.2594 0.8363 'International Tables Vol C Tables 4.2.6.8 and 6.1.1.4'

loop_
_geom_angle_atom_site_label_1
_geom_angle_atom_site_label_2
_geom_angle_atom_site_label_3
_geom_angle
_geom_angle_site_symmetry_1
_geom_angle_site_symmetry_3
C2 C1 Ru1 137.1(6) . 3_666
C1 C2 C3 124.8(7) . .
C4 C3 C8 116.4(7) . .
C4 C3 C2 121.3(7) . .
C8 C3 C2 122.3(7) . .
C5 C4 C3 122.0(7) . .
C6 C5 C4 121.6(7) . .
C5 C6 C7 116.9(7) . .
C5 C6 C9 118.9(7) . .
C7 C6 C9 124.1(7) . .
C8 C7 C6 121.3(7) . .
C3 C8 C7 121.8(7) . .
C10 C9 C6 128.4(7) . .
C9 C10 Ru2 132.7(6) . .
O1 C11 Ru2 179.4(8) . .
C13 C12 C14 109.7(7) . .
C13 C12 P1 111.8(6) . .
C14 C12 P1 117.7(6) . .
C17 C15 C16 110.4(7) . .
C17 C15 P1 115.3(6) . .
C16 C15 P1 110.1(6) . .
C20 C18 C19 110.3(7) . .
C20 C18 P1 114.0(5) . .
C19 C18 P1 116.8(6) . .
C23 C21 C22 110.9(9) . .
C23 C21 P2 118.4(7) . .
C22 C21 P2 111.1(7) . .
C25 C24 C26 107.9(8) . .
C25 C24 P2 111.2(6) . .
C26 C24 P2 115.7(6) . .
C28 C27 C29 110.9(8) . .
C28 C27 P2 116.0(6) . .
C29 C27 P2 115.7(7) . .
O2 C30 O3 118.9(7) . .
O2 C30 C31 120.4(6) . .
O3 C30 C31 120.7(6) . .
O2 C30 Ru2 58.1(4) . .
O3 C30 Ru2 61.0(4) . .
C31 C30 Ru2 174.9(6) . .
C32 C31 C36 120.0(7) . .
C32 C31 C30 120.4(6) . .
C36 C31 C30 119.6(7) . .
C33 C32 C31 119.5(7) . .
C32 C33 C34 120.9(7) . .
C32 C33 C51 118.6(7) . .
C34 C33 C51 120.4(7) . .
C33 C34 C35 120.2(7) . .
C34 C35 C36 119.6(7) . .
C34 C35 N1 118.8(7) . .
C36 C35 N1 121.5(7) . .
C35 C36 C31 119.6(7) . .
C38 C37 C42 119.8(8) . .
C38 C37 N1 120.3(8) . .
C42 C37 N1 119.9(8) . .
C37 C38 C39 119.7(8) . .
C38 C39 C40 120.7(8) . .
C41 C40 O5 126.2(8) . .
C41 C40 C39 118.8(8) . .
O5 C40 C39 115.0(7) . .
C40 C41 C42 121.0(8) . .
C37 C42 C41 120.0(8) . .
C45 C44 C49 117.5(8) . .
C45 C44 N1 121.0(8) . .
C49 C44 N1 121.5(7) . .
C44 C45 C46 118.2(9) . .
C47 C46 C45 120.3(8) . .
C48 C47 C46 121.0(9) . .
C48 C47 O4 115.2(9) . .
C46 C47 O4 123.7(9) . .
C47 C48 C49 120.2(10) . .
C48 C49 C44 122.4(9) . .
O7 C51 O6 120.1(6) . .
O7 C51 C33 121.8(6) . .
O6 C51 C33 118.1(6) . .
O7 C51 Ru1 62.5(4) . .
O6 C51 Ru1 57.8(4) . .
C33 C51 Ru1 173.3(6) . .
O8 C52 Ru1 177.5(7) . .
C54 C53 C55 110.1(7) . .
C54 C53 P3 115.3(6) . .
C55 C53 P3 113.6(6) . .
C58 C56 C57 108.6(8) . .
C58 C56 P3 119.0(7) . .
C57 C56 P3 113.1(6) . .
C61 C59 C60 109.5(8) . .
C61 C59 P3 109.6(6) . .
C60 C59 P3 115.6(6) . .
C64 C62 C63 109.5(9) . .
C64 C62 P4 115.9(7) . .
C63 C62 P4 110.6(6) . .
C67 C65 C66 109.5(8) . .
C67 C65 P4 113.1(6) . .
C66 C65 P4 115.7(7) . .
C70 C68 C69 111.6(8) . .
C70 C68 P4 117.5(7) . .
C69 C68 P4 112.0(6) . .
C72 C71 C76 119.8(10) . .
C71 C72 C73 121.1(10) . .
C72 C73 C74 119.4(10) . .
C73 C74 C75 119.7(11) . .
C76 C75 C74 120.5(10) . .
C75 C76 C71 119.3(10) . .
C78 C77 C82 119.8(13) . .
C77 C78 C79 122.4(13) . .
C80 C79 C78 118.7(12) . .
C79 C80 C81 122.2(13) . .
C80 C81 C82 117.7(13) . .
C81 C82 C77 119.1(12) . .
C88 C83 C84 118.2(15) . .
C83 C84 C85 115.6(14) . .
C86 C85 C84 115.8(14) . .
C87 C86 C85 122.7(16) . .
C88 C87 C86 120.4(17) . .
C87 C88 C83 127.1(17) . .
C90 C89 C91 120.4(12) . 3_666
C89 C90 C91 120.7(12) . .
C89 C91 C90 118.8(13) 3_666 .
C37 N1 C44 122.4(6) . .
C37 N1 C35 116.7(6) . .
C44 N1 C35 119.9(6) . .
C30 O2 Ru2 92.3(4) . .
C30 O3 Ru2 89.2(4) . .
C50 O4 C47 117.0(9) . .
C40 O5 C43 116.9(7) . .
C51 O6 Ru1 92.9(4) . .
C51 O7 Ru1 88.2(4) . .
C18 P1 C12 110.3(4) . .
C18 P1 C15 102.1(4) . .
C12 P1 C15 101.7(4) . .
C18 P1 Ru2 110.4(3) . .
C12 P1 Ru2 115.2(3) . .
C15 P1 Ru2 116.0(3) . .
C27 P2 C24 102.5(4) . .
C27 P2 C21 108.0(5) . .
C24 P2 C21 102.3(4) . .
C27 P2 Ru2 113.8(3) . .
C24 P2 Ru2 113.9(3) . .
C21 P2 Ru2 115.0(3) . .
C59 P3 C56 102.1(4) . .
C59 P3 C53 102.1(4) . .
C56 P3 C53 111.9(4) . .
C59 P3 Ru1 114.5(3) . .
C56 P3 Ru1 112.1(3) . .
C53 P3 Ru1 113.3(3) . .
C65 P4 C68 103.7(4) . .
C65 P4 C62 102.5(4) . .
C68 P4 C62 100.2(4) . .
C65 P4 Ru1 110.8(3) . .
C68 P4 Ru1 121.3(3) . .
C62 P4 Ru1 116.1(3) . .
C52 Ru1 C1 93.1(3) . 3_666
C52 Ru1 O6 169.4(2) . .
C1 Ru1 O6 96.5(2) 3_666 .
C52 Ru1 O7 112.0(3) . .
C1 Ru1 O7 154.9(2) 3_666 .
O6 Ru1 O7 58.63(18) . .
C52 Ru1 P3 89.2(2) . .
C1 Ru1 P3 90.9(2) 3_666 .
O6 Ru1 P3 86.11(14) . .
O7 Ru1 P3 90.85(14) . .
C52 Ru1 P4 93.2(2) . .
C1 Ru1 P4 89.8(2) 3_666 .
O6 Ru1 P4 91.40(14) . .
O7 Ru1 P4 87.46(14) . .
P3 Ru1 P4 177.46(7) . .
C52 Ru1 C51 140.9(3) . .
C1 Ru1 C51 125.8(3) 3_666 .
O6 Ru1 C51 29.3(2) . .
O7 Ru1 C51 29.3(2) . .
P3 Ru1 C51 87.04(17) . .
P4 Ru1 C51 90.56(17) . .
C11 Ru2 C10 89.0(3) . .
C11 Ru2 O2 168.3(3) . .
C10 Ru2 O2 102.3(3) . .
C11 Ru2 O3 109.4(3) . .
C10 Ru2 O3 161.6(2) . .
O2 Ru2 O3 59.32(17) . .
C11 Ru2 P1 93.4(3) . .
C10 Ru2 P1 90.3(2) . .
O2 Ru2 P1 89.67(15) . .
O3 Ru2 P1 88.97(14) . .
C11 Ru2 P2 90.0(3) . .
C10 Ru2 P2 90.3(2) . .
O2 Ru2 P2 86.84(15) . .
O3 Ru2 P2 89.34(14) . .
P1 Ru2 P2 176.51(8) . .
C11 Ru2 C30 139.0(3) . .
C10 Ru2 C30 131.9(3) . .
O2 Ru2 C30 29.6(2) . .
O3 Ru2 C30 29.75(19) . .
P1 Ru2 C30 90.41(18) . .
P2 Ru2 C30 86.60(18) . .

loop_
_geom_bond_atom_site_label_1
_geom_bond_atom_site_label_2
_geom_bond_distance
_geom_bond_site_symmetry_2
C1 C2 1.329(10) .
C1 Ru1 2.004(8) 3_666
C2 C3 1.485(10) .
C3 C4 1.389(10) .
C3 C8 1.393(11) .
C4 C5 1.389(10) .
C5 C6 1.388(11) .
C6 C7 1.395(10) .
C6 C9 1.487(10) .
C7 C8 1.394(11) .
C9 C10 1.339(10) .
C10 Ru2 2.014(7) .
C11 O1 1.190(10) .
C11 Ru2 1.777(8) .
C12 C13 1.531(13) .
C12 C14 1.547(12) .
C12 P1 1.866(8) .
C15 C17 1.534(12) .
C15 C16 1.535(12) .
C15 P1 1.867(8) .
C18 C20 1.541(11) .
C18 C19 1.542(11) .
C18 P1 1.850(8) .
C21 C23 1.519(14) .
C21 C22 1.539(14) .
C21 P2 1.876(9) .
C24 C25 1.523(13) .
C24 C26 1.524(12) .
C24 P2 1.863(9) .
C27 C28 1.517(13) .
C27 C29 1.527(12) .
C27 P2 1.861(9) .
C30 O2 1.282(9) .
C30 O3 1.286(8) .
C30 C31 1.471(10) .
C30 Ru2 2.592(7) .
C31 C32 1.401(10) .
C31 C36 1.404(10) .
C32 C33 1.376(10) .
C33 C34 1.388(10) .
C33 C51 1.499(10) .
C34 C35 1.390(10) .
C35 C36 1.397(11) .
C35 N1 1.437(9) .
C37 C38 1.368(12) .
C37 C42 1.392(12) .
C37 N1 1.409(10) .
C38 C39 1.398(12) .
C39 C40 1.404(12) .
C40 C41 1.359(12) .
C40 O5 1.362(9) .
C41 C42 1.397(12) .
C43 O5 1.418(10) .
C44 C45 1.389(11) .
C44 C49 1.393(12) .
C44 N1 1.425(10) .
C45 C46 1.464(14) .
C46 C47 1.346(14) .
C47 C48 1.334(14) .
C47 O4 1.458(12) .
C48 C49 1.381(12) .
C50 O4 1.320(13) .
C51 O7 1.263(9) .
C51 O6 1.264(9) .
C51 Ru1 2.577(7) .
C52 O8 1.158(9) .
C52 Ru1 1.819(8) .
C53 C54 1.537(11) .
C53 C55 1.541(12) .
C53 P3 1.876(9) .
C56 C58 1.501(12) .
C56 C57 1.544(13) .
C56 P3 1.874(9) .
C59 C61 1.532(12) .
C59 C60 1.536(12) .
C59 P3 1.873(9) .
C62 C64 1.508(13) .
C62 C63 1.574(15) .
C62 P4 1.873(9) .
C65 C67 1.516(12) .
C65 C66 1.549(13) .
C65 P4 1.848(9) .
C68 C70 1.497(13) .
C68 C69 1.540(12) .
C68 P4 1.864(9) .
C71 C72 1.344(14) .
C71 C76 1.406(14) .
C72 C73 1.372(15) .
C73 C74 1.379(15) .
C74 C75 1.382(15) .
C75 C76 1.354(14) .
C77 C78 1.312(18) .
C77 C82 1.40(2) .
C78 C79 1.362(16) .
C79 C80 1.339(17) .
C80 C81 1.377(19) .
C81 C82 1.39(2) .
C83 C88 1.304(18) .
C83 C84 1.40(2) .
C84 C85 1.52(3) .
C85 C86 1.37(2) .
C86 C87 1.29(2) .
C87 C88 1.285(18) .
C89 C90 1.333(17) .
C89 C91 1.352(18) 3_666
C90 C91 1.395(16) .
C91 C89 1.352(18) 3_666
O2 Ru2 2.201(5) .
O3 Ru2 2.267(5) .
O6 Ru1 2.183(5) .
O7 Ru1 2.286(5) .
P1 Ru2 2.402(2) .
P2 Ru2 2.413(2) .
P3 Ru1 2.398(2) .
P4 Ru1 2.404(2) .
Ru1 C1 2.004(8) 3_666

loop_
_geom_torsion_atom_site_label_1
_geom_torsion_atom_site_label_2
_geom_torsion_atom_site_label_3
_geom_torsion_atom_site_label_4
_geom_torsion
_geom_torsion_site_symmetry_1
_geom_torsion_site_symmetry_2
_geom_torsion_site_symmetry_3
_geom_torsion_site_symmetry_4
Ru1 C1 C2 C3 -175.2(6) 3_666 . . .
C1 C2 C3 C4 152.0(8) . . . .
C1 C2 C3 C8 -26.6(12) . . . .
C8 C3 C4 C5 1.4(12) . . . .
C2 C3 C4 C5 -177.3(7) . . . .
C3 C4 C5 C6 -0.1(12) . . . .
C4 C5 C6 C7 -1.1(12) . . . .
C4 C5 C6 C9 -177.8(7) . . . .
C5 C6 C7 C8 1.0(12) . . . .
C9 C6 C7 C8 177.5(8) . . . .
C4 C3 C8 C7 -1.5(12) . . . .
C2 C3 C8 C7 177.2(8) . . . .
C6 C7 C8 C3 0.3(13) . . . .
C5 C6 C9 C10 -174.2(8) . . . .
C7 C6 C9 C10 9.4(13) . . . .
C6 C9 C10 Ru2 -176.5(6) . . . .
O2 C30 C31 C32 7.6(11) . . . .
O3 C30 C31 C32 -173.9(7) . . . .
O2 C30 C31 C36 -172.4(7) . . . .
O3 C30 C31 C36 6.1(11) . . . .
C36 C31 C32 C33 -1.9(12) . . . .
C30 C31 C32 C33 178.1(7) . . . .
C31 C32 C33 C34 1.2(12) . . . .
C31 C32 C33 C51 -177.4(7) . . . .
C32 C33 C34 C35 1.6(12) . . . .
C51 C33 C34 C35 -179.8(7) . . . .
C33 C34 C35 C36 -3.7(12) . . . .
C33 C34 C35 N1 179.7(7) . . . .
C34 C35 C36 C31 3.0(12) . . . .
N1 C35 C36 C31 179.5(7) . . . .
C32 C31 C36 C35 -0.2(12) . . . .
C30 C31 C36 C35 179.8(7) . . . .
C42 C37 C38 C39 1.0(14) . . . .
N1 C37 C38 C39 -178.8(9) . . . .
C37 C38 C39 C40 -1.8(16) . . . .
C38 C39 C40 C41 1.7(15) . . . .
C38 C39 C40 O5 -179.9(9) . . . .
O5 C40 C41 C42 -179.0(8) . . . .
C39 C40 C41 C42 -0.8(14) . . . .
C38 C37 C42 C41 -0.1(13) . . . .
N1 C37 C42 C41 179.7(8) . . . .
C40 C41 C42 C37 0.0(13) . . . .
C49 C44 C45 C46 2.1(12) . . . .
N1 C44 C45 C46 -175.7(8) . . . .
C44 C45 C46 C47 -2.1(13) . . . .
C45 C46 C47 C48 -1.6(15) . . . .
C45 C46 C47 O4 -179.3(8) . . . .
C46 C47 C48 C49 5.2(16) . . . .
O4 C47 C48 C49 -176.9(9) . . . .
C47 C48 C49 C44 -5.3(15) . . . .
C45 C44 C49 C48 1.5(14) . . . .
N1 C44 C49 C48 179.3(8) . . . .
C32 C33 C51 O7 173.9(7) . . . .
C34 C33 C51 O7 -4.8(11) . . . .
C32 C33 C51 O6 -4.5(10) . . . .
C34 C33 C51 O6 176.9(7) . . . .
C76 C71 C72 C73 2.7(16) . . . .
C71 C72 C73 C74 -4.0(17) . . . .
C72 C73 C74 C75 2.6(17) . . . .
C73 C74 C75 C76 -0.1(17) . . . .
C74 C75 C76 C71 -1.1(15) . . . .
C72 C71 C76 C75 -0.2(15) . . . .
C82 C77 C78 C79 1.3(18) . . . .
C77 C78 C79 C80 -0.4(17) . . . .
C78 C79 C80 C81 -0.1(18) . . . .
C79 C80 C81 C82 -0.3(18) . . . .
C80 C81 C82 C77 1.1(18) . . . .
C78 C77 C82 C81 -1.6(19) . . . .
C88 C83 C84 C85 1(2) . . . .
C83 C84 C85 C86 -2(2) . . . .
C84 C85 C86 C87 0(2) . . . .
C85 C86 C87 C88 3(2) . . . .
C86 C87 C88 C83 -4(2) . . . .
C84 C83 C88 C87 2(2) . . . .
C91 C89 C90 C91 -2(2) 3_666 . . .
C89 C90 C91 C89 2(2) . . . 3_666
C38 C37 N1 C44 -111.4(10) . . . .
C42 C37 N1 C44 68.8(11) . . . .
C38 C37 N1 C35 57.4(11) . . . .
C42 C37 N1 C35 -122.4(9) . . . .
C45 C44 N1 C37 20.7(12) . . . .
C49 C44 N1 C37 -157.0(8) . . . .
C45 C44 N1 C35 -147.8(8) . . . .
C49 C44 N1 C35 34.6(12) . . . .
C34 C35 N1 C37 43.7(11) . . . .
C36 C35 N1 C37 -132.9(8) . . . .
C34 C35 N1 C44 -147.3(8) . . . .
C36 C35 N1 C44 36.2(12) . . . .
O3 C30 O2 Ru2 -4.2(7) . . . .
C31 C30 O2 Ru2 174.3(6) . . . .
O2 C30 O3 Ru2 4.1(7) . . . .
C31 C30 O3 Ru2 -174.5(7) . . . .
C48 C47 O4 C50 175.9(11) . . . .
C46 C47 O4 C50 -6.2(16) . . . .
C41 C40 O5 C43 -11.7(13) . . . .
C39 C40 O5 C43 170.0(8) . . . .
O7 C51 O6 Ru1 -4.5(7) . . . .
C33 C51 O6 Ru1 173.9(6) . . . .
O6 C51 O7 Ru1 4.3(7) . . . .
C33 C51 O7 Ru1 -174.0(6) . . . .
C20 C18 P1 C12 76.2(7) . . . .
C19 C18 P1 C12 -54.3(7) . . . .
C20 C18 P1 C15 -176.3(6) . . . .
C19 C18 P1 C15 53.2(7) . . . .
C20 C18 P1 Ru2 -52.3(7) . . . .
C19 C18 P1 Ru2 177.2(6) . . . .
C13 C12 P1 C18 -52.1(7) . . . .
C14 C12 P1 C18 76.2(7) . . . .
C13 C12 P1 C15 -159.9(6) . . . .
C14 C12 P1 C15 -31.6(7) . . . .
C13 C12 P1 Ru2 73.7(6) . . . .
C14 C12 P1 Ru2 -158.0(6) . . . .
C17 C15 P1 C18 48.5(7) . . . .
C16 C15 P1 C18 174.2(6) . . . .
C17 C15 P1 C12 162.6(6) . . . .
C16 C15 P1 C12 -71.8(7) . . . .
C17 C15 P1 Ru2 -71.6(7) . . . .
C16 C15 P1 Ru2 54.0(7) . . . .
C28 C27 P2 C24 -173.6(7) . . . .
C29 C27 P2 C24 54.0(8) . . . .
C28 C27 P2 C21 78.8(8) . . . .
C29 C27 P2 C21 -53.6(8) . . . .
C28 C27 P2 Ru2 -50.1(8) . . . .
C29 C27 P2 Ru2 177.5(6) . . . .
C25 C24 P2 C27 170.5(6) . . . .
C26 C24 P2 C27 47.0(7) . . . .
C25 C24 P2 C21 -77.6(7) . . . .
C26 C24 P2 C21 158.9(7) . . . .
C25 C24 P2 Ru2 47.1(7) . . . .
C26 C24 P2 Ru2 -76.4(7) . . . .
C23 C21 P2 C27 84.7(10) . . . .
C22 C21 P2 C27 -45.3(8) . . . .
C23 C21 P2 C24 -22.9(11) . . . .
C22 C21 P2 C24 -153.0(7) . . . .
C23 C21 P2 Ru2 -146.9(9) . . . .
C22 C21 P2 Ru2 83.0(7) . . . .
C61 C59 P3 C56 -75.1(7) . . . .
C60 C59 P3 C56 160.5(7) . . . .
C61 C59 P3 C53 169.0(7) . . . .
C60 C59 P3 C53 44.6(7) . . . .
C61 C59 P3 Ru1 46.2(7) . . . .
C60 C59 P3 Ru1 -78.2(7) . . . .
C58 C56 P3 C59 -19.6(9) . . . .
C57 C56 P3 C59 -148.9(7) . . . .
C58 C56 P3 C53 89.0(8) . . . .
C57 C56 P3 C53 -40.3(8) . . . .
C58 C56 P3 Ru1 -142.5(7) . . . .
C57 C56 P3 Ru1 88.2(7) . . . .
C54 C53 P3 C59 -174.3(6) . . . .
C55 C53 P3 C59 57.3(7) . . . .
C54 C53 P3 C56 77.2(7) . . . .
C55 C53 P3 C56 -51.2(8) . . . .
C54 C53 P3 Ru1 -50.6(7) . . . .
C55 C53 P3 Ru1 -179.1(5) . . . .
C67 C65 P4 C68 87.7(7) . . . .
C66 C65 P4 C68 -39.8(8) . . . .
C67 C65 P4 C62 -168.5(7) . . . .
C66 C65 P4 C62 64.1(8) . . . .
C67 C65 P4 Ru1 -43.9(7) . . . .
C66 C65 P4 Ru1 -171.4(7) . . . .
C70 C68 P4 C65 151.9(7) . . . .
C69 C68 P4 C65 -76.9(7) . . . .
C70 C68 P4 C62 46.3(8) . . . .
C69 C68 P4 C62 177.4(7) . . . .
C70 C68 P4 Ru1 -83.0(7) . . . .
C69 C68 P4 Ru1 48.2(8) . . . .
C64 C62 P4 C65 41.3(8) . . . .
C63 C62 P4 C65 166.7(7) . . . .
C64 C62 P4 C68 147.9(8) . . . .
C63 C62 P4 C68 -86.7(7) . . . .
C64 C62 P4 Ru1 -79.6(8) . . . .
C63 C62 P4 Ru1 45.8(7) . . . .
